data_7037814
loop_
_publ_author_name
'Bortoluzzi, Marco'
'Ceriotti, Alessandro'
'Ciabatti, Iacopo'
'Della Pergola, Roberto'
'Femoni, Cristina'
'Carmela Iapalucci, Maria'
'Storione, Alba'
'Zacchini, Stefano'

_publ_section_title
;
 Platinum carbonyl clusters stabilized by Sn(ii)-based fragments:
 syntheses and structures of [Pt6(CO)6(SnCl2)2(SnCl3)4](4-),
 [Pt9(CO)8(SnCl2)3(SnCl3)2(Cl2SnOCOSnCl2)](4-) and
 [Pt10(CO)14{Cl2Sn(OH)SnCl2}2](2.).
;
_journal_issue 12
_journal_name_full 'Dalton transactions (Cambridge, England : 2003)'
_journal_page_first 5001
_journal_page_last 5013
_journal_paper_doi 10.1039/c5dt04696c
_journal_volume 45
_journal_year 2016
_chemical_formula_sum 'C110 H92 Cl16 N4 O6 P4 Pt6 Sn6'
_chemical_formula_weight 4139.64
_chemical_name_systematic
; 
 ? 
;
_space_group_IT_number 14
_symmetry_cell_setting monoclinic
_symmetry_space_group_name_Hall '-P 2ybc'
_symmetry_space_group_name_H-M 'P 1 21/c 1'
_atom_sites_solution_hydrogens geom
_atom_sites_solution_primary direct
_atom_sites_solution_secondary difmap
_audit_creation_method SHELXL-97
_audit_update_record
;
2015-12-25 deposited with the CCDC.
2016-01-04 downloaded from the CCDC.
;
_cell_angle_alpha 90.00
_cell_angle_beta 91.697(2)
_cell_angle_gamma 90.00
_cell_formula_units_Z 2
_cell_length_a 13.0696(5)
_cell_length_b 18.9114(7)
_cell_length_c 26.3812(10)
_cell_measurement_reflns_used 9917
_cell_measurement_temperature 298(2)
_cell_measurement_theta_max 25.646
_cell_measurement_theta_min 2.154
_cell_volume 6517.6(4)
_computing_cell_refinement 'APEX2 (Bruker AXS, 2006)'
_computing_data_collection 'APEX2 (Bruker AXS, 2006)'
_computing_data_reduction 'SAINT (Bruker AXS, 2004)'
_computing_molecular_graphics 'SCHAKAL99 (Keller, 1999)'
_computing_publication_material 'XCIF (Bruker AXS, 2001)'
_computing_structure_refinement 'SHELXL-97 (Sheldrick, 1997)'
_computing_structure_solution 'SHELXS-97 (Sheldrick, 1990)'
_diffrn_ambient_temperature 298(2)
_diffrn_measured_fraction_theta_full 1.000
_diffrn_measured_fraction_theta_max 1.000
_diffrn_measurement_device_type 'CCD area detector'
_diffrn_measurement_method 'phi and omega scans'
_diffrn_radiation_monochromator graphite
_diffrn_radiation_source 'fine-focus sealed tube'
_diffrn_radiation_type MoK\a
_diffrn_radiation_wavelength 0.71073
_diffrn_reflns_av_R_equivalents 0.0984
_diffrn_reflns_av_unetI/netI 0.0535
_diffrn_reflns_limit_h_max 16
_diffrn_reflns_limit_h_min -16
_diffrn_reflns_limit_k_max 23
_diffrn_reflns_limit_k_min -23
_diffrn_reflns_limit_l_max 32
_diffrn_reflns_limit_l_min -32
_diffrn_reflns_number 100318
_diffrn_reflns_theta_full 26.00
_diffrn_reflns_theta_max 26.00
_diffrn_reflns_theta_min 1.54
_exptl_absorpt_coefficient_mu 7.964
_exptl_absorpt_correction_T_max 0.4483
_exptl_absorpt_correction_T_min 0.2856
_exptl_absorpt_correction_type empirical
_exptl_absorpt_process_details
;
 Data were corrected for Lorentz polarization and absorption
 effects (empirical absorption corrections SADABS).
 R(int) = 0.1734 (selected reflections only, before parameter refinement)
 R(int) = 0.0762 (selected reflections only, after parameter refinement)
;
_exptl_crystal_colour black
_exptl_crystal_density_diffrn 2.109
_exptl_crystal_density_method 'not measured'
_exptl_crystal_description prism
_exptl_crystal_F_000 3856
_exptl_crystal_size_max 0.21
_exptl_crystal_size_mid 0.18
_exptl_crystal_size_min 0.12
_refine_diff_density_max 2.632
_refine_diff_density_min -1.590
_refine_diff_density_rms 0.177
_refine_ls_extinction_method none
_refine_ls_goodness_of_fit_ref 1.084
_refine_ls_hydrogen_treatment constr
_refine_ls_matrix_type full
_refine_ls_number_parameters 685
_refine_ls_number_reflns 12808
_refine_ls_number_restraints 373
_refine_ls_restrained_S_all 1.083
_refine_ls_R_factor_all 0.0702
_refine_ls_R_factor_gt 0.0399
_refine_ls_shift/su_max 0.001
_refine_ls_shift/su_mean 0.000
_refine_ls_structure_factor_coef Fsqd
_refine_ls_weighting_details 'calc w=1/[\s^2^(Fo^2^)+(0.0338P)^2^+29.7216P] where P=(Fo^2^+2Fc^2^)/3'
_refine_ls_weighting_scheme calc
_refine_ls_wR_factor_gt 0.0855
_refine_ls_wR_factor_ref 0.1038
_reflns_number_gt 9356
_reflns_number_total 12808
_reflns_threshold_expression >2sigma(I)
_cod_data_source_file c5dt04696c1.cif
_cod_data_source_block 3_4MeCN_1
_cod_depositor_comments
;
The following automatic conversions were performed:

'_symmetry_cell_setting' value 'Monoclinic' changed to 'monoclinic'
according to
/usr/data/users/saulius/crontab/automatic-downloads/rss-feeds/RSC/lib/dictionaries/cif_core.dic
dictionary named 'cif_core.dic' version 2.4.2 from 2011-04-26.

Automatic conversion script
Id: cif_fix_values 4268 2015-11-12 08:31:59Z antanas 

 Adding full bibliography for 7037810--7037817.cif.
;
_cod_original_sg_symbol_H-M P2(1)/c
_cod_database_code 7037814

loop_
_symmetry_equiv_pos_as_xyz
'x, y, z'
'-x, y+1/2, -z+1/2'
'-x, -y, -z'
'x, -y-1/2, z-1/2'

loop_
_atom_site_label
_atom_site_type_symbol
_atom_site_fract_x
_atom_site_fract_y
_atom_site_fract_z
_atom_site_U_iso_or_equiv
_atom_site_adp_type
_atom_site_occupancy
_atom_site_symmetry_multiplicity
_atom_site_calc_flag
_atom_site_refinement_flags
Pt1 Pt 0.08262(3) 0.624867(17) 0.497137(13) 0.03843(9) Uani 1 1 d .
Pt2 Pt 0.04096(3) 0.478280(17) 0.457458(12) 0.03661(9) Uani 1 1 d .
Pt3 Pt -0.10092(3) 0.601819(17) 0.451451(14) 0.04079(9) Uani 1 1 d .
Sn1 Sn 0.18056(5) 0.52338(3) 0.54365(2) 0.04431(16) Uani 1 1 d .
Sn2 Sn 0.08668(5) 0.58731(3) 0.39495(2) 0.04312(15) Uani 1 1 d .
Sn3 Sn -0.05172(5) 0.73495(3) 0.47764(3) 0.04814(17) Uani 1 1 d .
Cl1 Cl 0.3493(2) 0.51166(16) 0.51380(11) 0.0659(7) Uani 1 1 d .
Cl2 Cl 0.2268(2) 0.56485(16) 0.62686(10) 0.0656(7) Uani 1 1 d .
Cl3 Cl 0.0958(2) 0.70841(14) 0.36633(11) 0.0691(8) Uani 1 1 d .
Cl4 Cl 0.0167(2) 0.54545(16) 0.31595(10) 0.0698(8) Uani 1 1 d .
Cl5 Cl 0.2617(2) 0.56393(16) 0.37675(11) 0.0664(7) Uani 1 1 d .
Cl6 Cl 0.0667(3) 0.82885(14) 0.49278(15) 0.0853(10) Uani 1 1 d U
Cl7 Cl -0.1390(3) 0.80182(16) 0.41187(13) 0.0853(10) Uani 1 1 d .
Cl8 Cl -0.1624(3) 0.76814(18) 0.54297(15) 0.1060(13) Uani 1 1 d U
C1 C 0.1942(8) 0.6851(5) 0.5072(4) 0.061(3) Uani 1 1 d .
C2 C 0.0772(8) 0.4163(5) 0.4069(4) 0.055(3) Uani 1 1 d .
C3 C -0.2057(8) 0.6288(5) 0.4061(5) 0.063(3) Uani 1 1 d .
O1 O 0.2643(7) 0.7200(5) 0.5126(4) 0.107(3) Uani 1 1 d .
O2 O 0.0963(7) 0.3784(4) 0.3743(3) 0.077(2) Uani 1 1 d .
O3 O -0.2675(7) 0.6450(5) 0.3770(4) 0.110(4) Uani 1 1 d .
P1 P 0.3797(2) 0.30081(13) 0.28080(9) 0.0479(6) Uani 1 1 d .
C101 C 0.3357(8) 0.3770(5) 0.2462(4) 0.056(2) Uani 1 1 d U
C102 C 0.2887(9) 0.4319(6) 0.2710(4) 0.063(2) Uani 1 1 d U
H102 H 0.2870 0.4321 0.3062 0.075 Uiso 1 1 calc R
C103 C 0.2441(9) 0.4866(6) 0.2432(4) 0.069(3) Uani 1 1 d U
H103 H 0.2144 0.5247 0.2596 0.083 Uiso 1 1 calc R
C104 C 0.2443(10) 0.4839(6) 0.1917(4) 0.074(3) Uani 1 1 d U
H104 H 0.2122 0.5199 0.1732 0.089 Uiso 1 1 calc R
C105 C 0.2901(10) 0.4301(6) 0.1662(4) 0.073(3) Uani 1 1 d U
H105 H 0.2892 0.4293 0.1309 0.087 Uiso 1 1 calc R
C106 C 0.3373(9) 0.3775(6) 0.1939(4) 0.065(2) Uani 1 1 d U
H106 H 0.3710 0.3414 0.1771 0.078 Uiso 1 1 calc R
C107 C 0.4137(8) 0.3234(5) 0.3454(4) 0.048(2) Uani 1 1 d U
C108 C 0.5143(8) 0.3294(5) 0.3620(4) 0.058(2) Uani 1 1 d U
H108 H 0.5669 0.3208 0.3398 0.069 Uiso 1 1 calc R
C109 C 0.5369(10) 0.3482(6) 0.4112(4) 0.068(3) Uani 1 1 d U
H109 H 0.6048 0.3521 0.4224 0.081 Uiso 1 1 calc R
C110 C 0.4600(10) 0.3612(6) 0.4438(4) 0.071(3) Uani 1 1 d U
H110 H 0.4766 0.3742 0.4771 0.085 Uiso 1 1 calc R
C111 C 0.3595(10) 0.3558(6) 0.4288(4) 0.069(3) Uani 1 1 d U
H111 H 0.3075 0.3647 0.4512 0.083 Uiso 1 1 calc R
C112 C 0.3377(9) 0.3365(6) 0.3792(4) 0.062(2) Uani 1 1 d U
H112 H 0.2697 0.3322 0.3683 0.074 Uiso 1 1 calc R
C113 C 0.4906(8) 0.2655(5) 0.2510(4) 0.055(2) Uani 1 1 d U
C114 C 0.5022(9) 0.1932(5) 0.2453(4) 0.061(2) Uani 1 1 d U
H114 H 0.4495 0.1628 0.2538 0.073 Uiso 1 1 calc R
C115 C 0.5919(9) 0.1666(6) 0.2272(4) 0.069(3) Uani 1 1 d U
H115 H 0.5993 0.1182 0.2226 0.083 Uiso 1 1 calc R
C116 C 0.6701(10) 0.2113(6) 0.2159(4) 0.073(3) Uani 1 1 d U
H116 H 0.7314 0.1929 0.2047 0.087 Uiso 1 1 calc R
C117 C 0.6594(10) 0.2826(6) 0.2208(4) 0.072(3) Uani 1 1 d U
H117 H 0.7127 0.3127 0.2127 0.087 Uiso 1 1 calc R
C118 C 0.5682(9) 0.3103(6) 0.2382(4) 0.064(2) Uani 1 1 d U
H118 H 0.5599 0.3589 0.2410 0.077 Uiso 1 1 calc R
C119 C 0.2777(8) 0.2384(6) 0.2809(4) 0.059(2) Uani 1 1 d U
C120 C 0.2664(9) 0.1922(6) 0.3207(4) 0.068(3) Uani 1 1 d U
H120 H 0.3138 0.1920 0.3477 0.082 Uiso 1 1 calc R
C121 C 0.1832(10) 0.1455(6) 0.3203(5) 0.079(3) Uani 1 1 d U
H121 H 0.1744 0.1151 0.3475 0.094 Uiso 1 1 calc R
C122 C 0.1152(11) 0.1447(7) 0.2803(5) 0.085(3) Uani 1 1 d U
H122 H 0.0597 0.1139 0.2802 0.102 Uiso 1 1 calc R
C123 C 0.1283(11) 0.1885(7) 0.2407(5) 0.088(3) Uani 1 1 d U
H123 H 0.0831 0.1861 0.2128 0.106 Uiso 1 1 calc R
C124 C 0.2072(10) 0.2365(6) 0.2408(4) 0.075(3) Uani 1 1 d U
H124 H 0.2133 0.2678 0.2138 0.090 Uiso 1 1 calc R
P2 P 0.3243(2) 0.95530(14) 0.41050(10) 0.0551(7) Uani 1 1 d .
C201 C 0.4039(10) 0.8784(6) 0.4166(4) 0.067(3) Uani 1 1 d U
C202 C 0.5064(11) 0.8843(7) 0.4314(4) 0.078(3) Uani 1 1 d U
H202 H 0.5351 0.9286 0.4375 0.094 Uiso 1 1 calc R
C203 C 0.5660(12) 0.8236(8) 0.4372(5) 0.092(3) Uani 1 1 d U
H203 H 0.6348 0.8273 0.4468 0.110 Uiso 1 1 calc R
C204 C 0.5242(12) 0.7601(8) 0.4288(5) 0.094(3) Uani 1 1 d U
H204 H 0.5652 0.7201 0.4323 0.113 Uiso 1 1 calc R
C205 C 0.4225(12) 0.7520(7) 0.4151(5) 0.091(3) Uani 1 1 d U
H205 H 0.3944 0.7072 0.4102 0.109 Uiso 1 1 calc R
C206 C 0.3636(11) 0.8116(6) 0.4088(5) 0.079(3) Uani 1 1 d U
H206 H 0.2949 0.8069 0.3990 0.095 Uiso 1 1 calc R
C207 C 0.4050(9) 1.0304(6) 0.4004(4) 0.063(2) Uani 1 1 d U
C208 C 0.3986(9) 1.0903(6) 0.4308(4) 0.067(3) Uani 1 1 d U
H208 H 0.3505 1.0925 0.4561 0.080 Uiso 1 1 calc R
C209 C 0.4640(10) 1.1466(6) 0.4233(5) 0.077(3) Uani 1 1 d U
H209 H 0.4604 1.1866 0.4436 0.093 Uiso 1 1 calc R
C210 C 0.5338(11) 1.1434(7) 0.3860(5) 0.082(3) Uani 1 1 d U
H210 H 0.5773 1.1816 0.3811 0.098 Uiso 1 1 calc R
C211 C 0.5412(10) 1.0853(7) 0.3556(5) 0.080(3) Uani 1 1 d U
H211 H 0.5898 1.0838 0.3306 0.096 Uiso 1 1 calc R
C212 C 0.4760(10) 1.0287(6) 0.3623(5) 0.074(3) Uani 1 1 d U
H212 H 0.4796 0.9894 0.3412 0.089 Uiso 1 1 calc R
C213 C 0.2561(8) 0.9680(5) 0.4674(4) 0.053(2) Uani 1 1 d U
C214 C 0.2852(9) 0.9330(5) 0.5112(4) 0.059(2) Uani 1 1 d U
H214 H 0.3399 0.9015 0.5114 0.071 Uiso 1 1 calc R
C215 C 0.2321(9) 0.9452(6) 0.5553(4) 0.069(3) Uani 1 1 d U
H215 H 0.2486 0.9198 0.5846 0.082 Uiso 1 1 calc R
C216 C 0.1557(10) 0.9945(6) 0.5554(5) 0.072(3) Uani 1 1 d U
H216 H 0.1226 1.0046 0.5853 0.087 Uiso 1 1 calc R
C217 C 0.1282(10) 1.0284(6) 0.5123(5) 0.071(3) Uani 1 1 d U
H217 H 0.0745 1.0606 0.5125 0.085 Uiso 1 1 calc R
C218 C 0.1776(9) 1.0165(6) 0.4684(4) 0.065(2) Uani 1 1 d U
H218 H 0.1584 1.0410 0.4391 0.078 Uiso 1 1 calc R
C219 C 0.2323(9) 0.9446(5) 0.3595(4) 0.063(2) Uani 1 1 d U
C220 C 0.1410(10) 0.9098(6) 0.3680(5) 0.075(3) Uani 1 1 d U
H220 H 0.1271 0.8943 0.4006 0.089 Uiso 1 1 calc R
C221 C 0.0711(11) 0.8980(7) 0.3296(5) 0.083(3) Uani 1 1 d U
H221 H 0.0112 0.8733 0.3356 0.100 Uiso 1 1 calc R
C222 C 0.0900(11) 0.9226(7) 0.2820(5) 0.085(3) Uani 1 1 d U
H222 H 0.0411 0.9161 0.2560 0.102 Uiso 1 1 calc R
C223 C 0.1791(11) 0.9566(6) 0.2719(4) 0.078(3) Uani 1 1 d U
H223 H 0.1916 0.9721 0.2393 0.094 Uiso 1 1 calc R
C224 C 0.2505(10) 0.9676(6) 0.3105(4) 0.068(3) Uani 1 1 d U
H224 H 0.3115 0.9907 0.3037 0.082 Uiso 1 1 calc R
N1 N 0.7854(18) 0.1691(12) 0.3369(9) 0.212(8) Uani 1 1 d DU
C301 C 0.844(2) 0.2106(14) 0.3423(11) 0.199(8) Uani 1 1 d DU
C302 C 0.9202(19) 0.2654(13) 0.3461(10) 0.214(9) Uani 1 1 d DU
H30A H 0.9777 0.2488 0.3663 0.322 Uiso 1 1 calc R
H30B H 0.8916 0.3064 0.3618 0.322 Uiso 1 1 calc R
H30C H 0.9422 0.2774 0.3128 0.322 Uiso 1 1 calc R
N2 N 0.4480(11) -0.0024(7) 0.2299(5) 0.110(4) Uani 1 1 d DU
C401 C 0.4570(11) 0.0119(7) 0.1893(5) 0.083(3) Uani 1 1 d DU
C402 C 0.4752(11) 0.0300(7) 0.1374(5) 0.092(4) Uani 1 1 d DU
H40A H 0.4685 0.0802 0.1330 0.137 Uiso 1 1 calc R
H40B H 0.4263 0.0062 0.1156 0.137 Uiso 1 1 calc R
H40C H 0.5431 0.0157 0.1290 0.137 Uiso 1 1 calc R

loop_
_atom_site_aniso_label
_atom_site_aniso_U_11
_atom_site_aniso_U_22
_atom_site_aniso_U_33
_atom_site_aniso_U_23
_atom_site_aniso_U_13
_atom_site_aniso_U_12
Pt1 0.03311(19) 0.03795(17) 0.04413(19) 0.00053(14) -0.00024(14) -0.00281(14)
Pt2 0.03088(18) 0.03892(17) 0.04012(18) 0.00080(14) 0.00236(14) -0.00014(14)
Pt3 0.0344(2) 0.03746(18) 0.0502(2) 0.00159(15) -0.00453(15) 0.00036(14)
Sn1 0.0356(3) 0.0391(3) 0.0576(4) 0.0013(3) -0.0101(3) -0.0033(3)
Sn2 0.0426(4) 0.0470(3) 0.0400(3) 0.0024(3) 0.0060(3) -0.0010(3)
Sn3 0.0465(4) 0.0348(3) 0.0631(4) 0.0026(3) 0.0016(3) 0.0003(3)
Cl1 0.0421(15) 0.0823(18) 0.0733(17) -0.0200(15) 0.0001(12) -0.0003(13)
Cl2 0.0558(17) 0.0825(18) 0.0582(15) -0.0110(14) -0.0056(12) -0.0025(14)
Cl3 0.083(2) 0.0512(14) 0.0737(18) 0.0131(13) 0.0170(15) 0.0019(14)
Cl4 0.081(2) 0.0778(18) 0.0491(14) -0.0021(13) -0.0138(13) 0.0027(15)
Cl5 0.0455(15) 0.0845(19) 0.0700(17) 0.0084(15) 0.0155(13) 0.0054(13)
Cl6 0.076(2) 0.0458(14) 0.133(3) 0.0014(16) -0.0150(19) -0.0091(14)
Cl7 0.098(3) 0.0589(17) 0.098(2) 0.0157(16) -0.0172(19) 0.0195(16)
Cl8 0.135(3) 0.074(2) 0.113(3) -0.0022(19) 0.068(2) 0.015(2)
C1 0.048(7) 0.055(6) 0.081(8) 0.009(5) -0.009(6) -0.008(5)
C2 0.052(6) 0.046(5) 0.066(7) -0.002(5) -0.003(5) -0.005(5)
C3 0.050(7) 0.051(6) 0.086(8) 0.011(5) -0.017(6) -0.005(5)
O1 0.064(6) 0.082(6) 0.172(10) 0.028(6) -0.033(6) -0.029(5)
O2 0.084(6) 0.072(5) 0.077(5) -0.023(4) 0.014(5) 0.013(4)
O3 0.088(7) 0.102(7) 0.135(8) 0.027(6) -0.067(6) 0.007(6)
P1 0.0518(16) 0.0498(14) 0.0422(13) -0.0039(11) 0.0013(11) 0.0033(12)
C101 0.057(5) 0.061(5) 0.050(5) 0.000(4) 0.007(4) 0.000(4)
C102 0.065(6) 0.068(5) 0.055(5) 0.002(4) 0.006(4) 0.008(5)
C103 0.074(6) 0.070(5) 0.064(5) 0.000(5) 0.011(5) 0.014(5)
C104 0.085(6) 0.074(6) 0.065(5) 0.014(5) 0.005(5) 0.014(5)
C105 0.088(6) 0.076(6) 0.054(5) 0.012(5) 0.003(5) 0.010(5)
C106 0.076(6) 0.069(5) 0.051(5) 0.005(4) 0.009(5) 0.008(5)
C107 0.047(5) 0.048(4) 0.048(4) -0.007(4) -0.002(4) -0.003(4)
C108 0.055(5) 0.062(5) 0.057(5) -0.006(4) 0.001(4) -0.009(4)
C109 0.069(6) 0.075(5) 0.059(5) -0.007(5) -0.008(5) -0.015(5)
C110 0.082(6) 0.081(6) 0.048(5) -0.007(5) -0.007(5) -0.017(5)
C111 0.073(6) 0.086(6) 0.049(5) -0.014(5) 0.005(5) -0.008(5)
C112 0.058(5) 0.074(5) 0.053(5) -0.012(4) 0.000(4) -0.004(5)
C113 0.064(5) 0.049(5) 0.053(5) 0.001(4) 0.005(4) 0.004(4)
C114 0.067(6) 0.057(5) 0.060(5) -0.003(4) 0.008(4) 0.003(4)
C115 0.075(6) 0.062(5) 0.070(5) -0.009(5) 0.013(5) 0.005(5)
C116 0.076(6) 0.069(5) 0.074(6) -0.004(5) 0.018(5) 0.007(5)
C117 0.074(6) 0.066(5) 0.077(6) -0.001(5) 0.023(5) -0.003(5)
C118 0.073(6) 0.052(5) 0.067(5) -0.001(4) 0.018(5) 0.001(5)
C119 0.062(5) 0.061(5) 0.053(5) -0.006(4) -0.008(4) -0.001(4)
C120 0.068(6) 0.069(5) 0.068(5) 0.008(5) -0.013(5) -0.009(5)
C121 0.084(6) 0.070(6) 0.081(6) 0.007(5) -0.005(5) -0.020(5)
C122 0.090(7) 0.078(6) 0.087(6) -0.006(5) -0.012(6) -0.024(6)
C123 0.093(7) 0.092(6) 0.077(6) -0.006(5) -0.029(6) -0.025(6)
C124 0.081(6) 0.080(6) 0.064(5) -0.005(5) -0.016(5) -0.021(5)
P2 0.0697(19) 0.0493(14) 0.0462(14) 0.0052(12) 0.0006(13) 0.0034(13)
C201 0.082(6) 0.065(5) 0.053(5) 0.010(5) 0.014(5) 0.019(5)
C202 0.086(7) 0.082(6) 0.068(6) 0.015(5) 0.014(5) 0.020(6)
C203 0.094(7) 0.099(6) 0.084(6) 0.015(6) 0.019(6) 0.027(6)
C204 0.107(6) 0.088(6) 0.088(6) 0.007(5) 0.019(5) 0.031(6)
C205 0.115(7) 0.071(6) 0.087(6) -0.002(5) 0.011(6) 0.023(6)
C206 0.098(7) 0.062(5) 0.076(6) 0.001(5) 0.001(5) 0.018(5)
C207 0.071(6) 0.057(5) 0.061(5) 0.013(4) -0.004(5) -0.001(5)
C208 0.076(6) 0.057(5) 0.067(5) 0.009(4) -0.006(5) -0.002(5)
C209 0.085(7) 0.063(5) 0.083(6) 0.011(5) -0.017(5) -0.003(5)
C210 0.083(7) 0.067(6) 0.095(7) 0.026(5) -0.014(6) -0.007(5)
C211 0.076(6) 0.080(6) 0.084(6) 0.025(5) -0.001(5) -0.008(5)
C212 0.077(6) 0.072(6) 0.073(6) 0.014(5) 0.004(5) -0.003(5)
C213 0.060(5) 0.046(4) 0.053(5) -0.002(4) 0.000(4) 0.008(4)
C214 0.065(6) 0.060(5) 0.052(5) -0.006(4) -0.006(4) 0.009(4)
C215 0.077(6) 0.072(6) 0.056(5) -0.008(5) -0.003(5) -0.003(5)
C216 0.077(6) 0.076(6) 0.064(5) -0.020(5) 0.005(5) 0.001(5)
C217 0.075(6) 0.063(5) 0.074(6) -0.013(5) 0.008(5) 0.007(5)
C218 0.073(6) 0.057(5) 0.064(5) 0.002(4) 0.002(5) 0.011(5)
C219 0.081(6) 0.056(5) 0.051(5) 0.009(4) -0.007(5) -0.001(5)
C220 0.084(6) 0.077(6) 0.062(5) 0.012(5) -0.006(5) -0.011(5)
C221 0.090(7) 0.084(6) 0.075(6) 0.010(5) -0.016(5) -0.011(5)
C222 0.100(7) 0.079(6) 0.074(6) 0.006(5) -0.024(6) 0.000(6)
C223 0.102(7) 0.074(6) 0.057(5) 0.006(5) -0.015(5) 0.004(5)
C224 0.088(6) 0.060(5) 0.056(5) 0.010(4) -0.005(5) 0.001(5)
N1 0.216(11) 0.213(11) 0.206(10) 0.015(8) -0.007(8) -0.029(8)
C301 0.201(11) 0.194(11) 0.200(10) 0.005(8) -0.001(8) -0.023(8)
C302 0.211(12) 0.206(12) 0.226(12) -0.012(9) 0.010(9) -0.008(9)
N2 0.116(7) 0.103(7) 0.111(7) 0.004(6) 0.007(6) -0.010(6)
C401 0.079(6) 0.083(6) 0.088(7) -0.003(6) 0.000(6) -0.006(5)
C402 0.082(7) 0.099(7) 0.094(7) 0.001(6) -0.011(6) -0.006(6)

loop_
_atom_type_symbol
_atom_type_description
_atom_type_scat_dispersion_real
_atom_type_scat_dispersion_imag
_atom_type_scat_source
C C 0.0033 0.0016 'International Tables Vol C Tables 4.2.6.8 and 6.1.1.4'
H H 0.0000 0.0000 'International Tables Vol C Tables 4.2.6.8 and 6.1.1.4'
N N 0.0061 0.0033 'International Tables Vol C Tables 4.2.6.8 and 6.1.1.4'
O O 0.0106 0.0060 'International Tables Vol C Tables 4.2.6.8 and 6.1.1.4'
P P 0.1023 0.0942 'International Tables Vol C Tables 4.2.6.8 and 6.1.1.4'
Cl Cl 0.1484 0.1585 'International Tables Vol C Tables 4.2.6.8 and 6.1.1.4'
Sn Sn -0.6537 1.4246 'International Tables Vol C Tables 4.2.6.8 and 6.1.1.4'
Pt Pt -1.7033 8.3905 'International Tables Vol C Tables 4.2.6.8 and 6.1.1.4'

loop_
_geom_angle_atom_site_label_1
_geom_angle_atom_site_label_2
_geom_angle_atom_site_label_3
_geom_angle
_geom_angle_site_symmetry_1
_geom_angle_site_symmetry_3
C1 Pt1 Sn1 90.7(3) . .
C1 Pt1 Pt3 147.9(3) . .
Sn1 Pt1 Pt3 120.877(19) . .
C1 Pt1 Sn3 93.2(3) . .
Sn1 Pt1 Sn3 161.35(3) . .
Pt3 Pt1 Sn3 58.986(17) . .
C1 Pt1 Sn2 104.8(4) . .
Sn1 Pt1 Sn2 104.20(2) . .
Pt3 Pt1 Sn2 64.388(17) . .
Sn3 Pt1 Sn2 92.41(2) . .
C1 Pt1 Pt2 144.8(3) . 3_566
Sn1 Pt1 Pt2 64.442(17) . 3_566
Pt3 Pt1 Pt2 64.142(13) . 3_566
Sn3 Pt1 Pt2 103.380(19) . 3_566
Sn2 Pt1 Pt2 105.170(18) . 3_566
C1 Pt1 Pt2 138.2(3) . .
Sn1 Pt1 Pt2 64.183(17) . .
Pt3 Pt1 Pt2 62.901(12) . .
Sn3 Pt1 Pt2 121.497(19) . .
Sn2 Pt1 Pt2 55.762(15) . .
Pt2 Pt1 Pt2 53.880(13) 3_566 .
C2 Pt2 Pt2 158.1(3) . 3_566
C2 Pt2 Sn2 88.7(3) . .
Pt2 Pt2 Sn2 112.39(2) 3_566 .
C2 Pt2 Pt1 91.7(3) . 3_566
Pt2 Pt2 Pt1 66.639(15) 3_566 3_566
Sn2 Pt2 Pt1 157.06(2) . 3_566
C2 Pt2 Sn1 105.3(3) . 3_566
Pt2 Pt2 Sn1 65.305(19) 3_566 3_566
Sn2 Pt2 Sn1 103.88(2) . 3_566
Pt1 Pt2 Sn1 53.978(15) 3_566 3_566
C2 Pt2 Pt3 101.3(3) . 3_566
Pt2 Pt2 Pt3 64.504(15) 3_566 3_566
Sn2 Pt2 Pt3 146.33(2) . 3_566
Pt1 Pt2 Pt3 55.708(12) 3_566 3_566
Sn1 Pt2 Pt3 104.238(18) 3_566 3_566
C2 Pt2 Pt3 129.1(3) . .
Pt2 Pt2 Pt3 62.327(14) 3_566 .
Sn2 Pt2 Pt3 61.396(17) . .
Pt1 Pt2 Pt3 101.606(14) 3_566 .
Sn1 Pt2 Pt3 52.280(15) 3_566 .
Pt3 Pt2 Pt3 126.831(13) 3_566 .
C2 Pt2 Sn1 124.4(3) . .
Pt2 Pt2 Sn1 61.352(18) 3_566 .
Sn2 Pt2 Sn1 96.00(2) . .
Pt1 Pt2 Sn1 102.588(17) 3_566 .
Sn1 Pt2 Sn1 126.657(16) 3_566 .
Pt3 Pt2 Sn1 51.855(15) 3_566 .
Pt3 Pt2 Sn1 100.421(17) . .
C2 Pt2 Pt1 142.0(3) . .
Pt2 Pt2 Pt1 59.481(14) 3_566 .
Sn2 Pt2 Pt1 58.066(16) . .
Pt1 Pt2 Pt1 126.120(13) 3_566 .
Sn1 Pt2 Pt1 100.617(17) 3_566 .
Pt3 Pt2 Pt1 98.623(14) 3_566 .
Pt3 Pt2 Pt1 53.314(11) . .
Sn1 Pt2 Pt1 51.217(14) . .
C3 Pt3 Sn1 89.6(3) . 3_566
C3 Pt3 Sn3 94.3(3) . .
Sn1 Pt3 Sn3 159.70(3) 3_566 .
C3 Pt3 Pt1 150.8(3) . .
Sn1 Pt3 Pt1 118.70(2) 3_566 .
Sn3 Pt3 Pt1 61.878(18) . .
C3 Pt3 Sn2 108.1(4) . .
Sn1 Pt3 Sn2 106.51(2) 3_566 .
Sn3 Pt3 Sn2 91.21(2) . .
Pt1 Pt3 Sn2 59.498(16) . .
C3 Pt3 Pt2 147.4(3) . 3_566
Sn1 Pt3 Pt2 65.444(17) 3_566 3_566
Sn3 Pt3 Pt2 102.581(19) . 3_566
Pt1 Pt3 Pt2 60.150(12) . 3_566
Sn2 Pt3 Pt2 99.323(17) . 3_566
C3 Pt3 Pt2 133.8(3) . .
Sn1 Pt3 Pt2 62.086(17) 3_566 .
Sn3 Pt3 Pt2 125.24(2) . .
Pt1 Pt3 Pt2 63.785(12) . .
Sn2 Pt3 Pt2 54.805(15) . .
Pt2 Pt3 Pt2 53.169(13) 3_566 .
Cl1 Sn1 Cl2 97.08(10) . .
Cl1 Sn1 Pt3 108.04(7) . 3_566
Cl2 Sn1 Pt3 110.16(8) . 3_566
Cl1 Sn1 Pt1 111.24(8) . .
Cl2 Sn1 Pt1 107.40(7) . .
Pt3 Sn1 Pt1 120.41(3) 3_566 .
Cl1 Sn1 Pt2 159.13(7) . 3_566
Cl2 Sn1 Pt2 103.77(7) . 3_566
Pt3 Sn1 Pt2 65.634(17) 3_566 3_566
Pt1 Sn1 Pt2 61.580(17) . 3_566
Cl1 Sn1 Pt2 105.81(7) . .
Cl2 Sn1 Pt2 157.11(7) . .
Pt3 Sn1 Pt2 62.701(16) 3_566 .
Pt1 Sn1 Pt2 64.599(17) . .
Pt2 Sn1 Pt2 53.343(16) 3_566 .
Cl4 Sn2 Cl5 96.18(11) . .
Cl4 Sn2 Cl3 93.60(10) . .
Cl5 Sn2 Cl3 93.22(10) . .
Cl4 Sn2 Pt2 101.11(8) . .
Cl5 Sn2 Pt2 102.14(7) . .
Cl3 Sn2 Pt2 157.33(7) . .
Cl4 Sn2 Pt1 155.59(8) . .
Cl5 Sn2 Pt1 106.66(7) . .
Cl3 Sn2 Pt1 93.62(7) . .
Pt2 Sn2 Pt1 66.172(17) . .
Cl4 Sn2 Pt3 99.84(8) . .
Cl5 Sn2 Pt3 160.42(7) . .
Cl3 Sn2 Pt3 96.92(7) . .
Pt2 Sn2 Pt3 63.799(16) . .
Pt1 Sn2 Pt3 56.115(15) . .
Cl8 Sn3 Cl6 95.06(14) . .
Cl8 Sn3 Cl7 95.66(14) . .
Cl6 Sn3 Cl7 91.19(12) . .
Cl8 Sn3 Pt3 106.81(10) . .
Cl6 Sn3 Pt3 153.16(9) . .
Cl7 Sn3 Pt3 101.69(8) . .
Cl8 Sn3 Pt1 117.59(10) . .
Cl6 Sn3 Pt1 97.15(8) . .
Cl7 Sn3 Pt1 144.63(9) . .
Pt3 Sn3 Pt1 59.136(16) . .
O1 C1 Pt1 177.6(12) . .
O2 C2 Pt2 177.3(10) . .
O3 C3 Pt3 177.6(12) . .
C119 P1 C101 107.8(5) . .
C119 P1 C113 111.6(5) . .
C101 P1 C113 109.1(5) . .
C119 P1 C107 108.6(5) . .
C101 P1 C107 111.0(5) . .
C113 P1 C107 108.8(5) . .
C102 C101 C106 119.2(10) . .
C102 C101 P1 120.3(8) . .
C106 C101 P1 120.0(8) . .
C101 C102 C103 119.8(10) . .
C101 C102 H102 120.1 . .
C103 C102 H102 120.1 . .
C104 C103 C102 119.1(11) . .
C104 C103 H103 120.4 . .
C102 C103 H103 120.4 . .
C103 C104 C105 122.3(11) . .
C103 C104 H104 118.9 . .
C105 C104 H104 118.9 . .
C104 C105 C106 118.3(11) . .
C104 C105 H105 120.9 . .
C106 C105 H105 120.9 . .
C105 C106 C101 121.2(11) . .
C105 C106 H106 119.4 . .
C101 C106 H106 119.4 . .
C112 C107 C108 118.6(9) . .
C112 C107 P1 119.6(8) . .
C108 C107 P1 121.8(8) . .
C109 C108 C107 119.9(10) . .
C109 C108 H108 120.0 . .
C107 C108 H108 120.0 . .
C110 C109 C108 120.2(11) . .
C110 C109 H109 119.9 . .
C108 C109 H109 119.9 . .
C109 C110 C111 121.6(11) . .
C109 C110 H110 119.2 . .
C111 C110 H110 119.2 . .
C110 C111 C112 117.7(11) . .
C110 C111 H111 121.2 . .
C112 C111 H111 121.2 . .
C107 C112 C111 121.9(11) . .
C107 C112 H112 119.0 . .
C111 C112 H112 119.0 . .
C118 C113 C114 120.0(10) . .
C118 C113 P1 119.3(8) . .
C114 C113 P1 120.4(8) . .
C115 C114 C113 119.7(11) . .
C115 C114 H114 120.1 . .
C113 C114 H114 120.1 . .
C116 C115 C114 120.1(11) . .
C116 C115 H115 120.0 . .
C114 C115 H115 120.0 . .
C117 C116 C115 120.8(12) . .
C117 C116 H116 119.6 . .
C115 C116 H116 119.6 . .
C116 C117 C118 119.7(12) . .
C116 C117 H117 120.2 . .
C118 C117 H117 120.2 . .
C113 C118 C117 119.7(10) . .
C113 C118 H118 120.1 . .
C117 C118 H118 120.1 . .
C120 C119 C124 118.9(11) . .
C120 C119 P1 121.3(8) . .
C124 C119 P1 119.8(9) . .
C119 C120 C121 119.7(11) . .
C119 C120 H120 120.1 . .
C121 C120 H120 120.1 . .
C122 C121 C120 120.2(12) . .
C122 C121 H121 119.9 . .
C120 C121 H121 119.9 . .
C123 C122 C121 120.0(13) . .
C123 C122 H122 120.0 . .
C121 C122 H122 120.0 . .
C122 C123 C124 121.1(12) . .
C122 C123 H123 119.4 . .
C124 C123 H123 119.4 . .
C123 C124 C119 120.0(12) . .
C123 C124 H124 120.0 . .
C119 C124 H124 120.0 . .
C213 P2 C219 107.9(5) . .
C213 P2 C201 109.6(5) . .
C219 P2 C201 110.6(5) . .
C213 P2 C207 109.2(5) . .
C219 P2 C207 111.3(5) . .
C201 P2 C207 108.3(6) . .
C206 C201 C202 118.4(11) . .
C206 C201 P2 120.7(10) . .
C202 C201 P2 120.8(10) . .
C201 C202 C203 119.7(13) . .
C201 C202 H202 120.2 . .
C203 C202 H202 120.2 . .
C204 C203 C202 119.9(15) . .
C204 C203 H203 120.1 . .
C202 C203 H203 120.1 . .
C203 C204 C205 122.2(14) . .
C203 C204 H204 118.9 . .
C205 C204 H204 118.9 . .
C206 C205 C204 118.3(14) . .
C206 C205 H205 120.9 . .
C204 C205 H205 120.9 . .
C205 C206 C201 121.5(14) . .
C205 C206 H206 119.2 . .
C201 C206 H206 119.2 . .
C212 C207 C208 119.4(11) . .
C212 C207 P2 119.8(9) . .
C208 C207 P2 120.8(9) . .
C209 C208 C207 119.7(12) . .
C209 C208 H208 120.2 . .
C207 C208 H208 120.2 . .
C210 C209 C208 119.9(13) . .
C210 C209 H209 120.0 . .
C208 C209 H209 120.0 . .
C209 C210 C211 121.4(13) . .
C209 C210 H210 119.3 . .
C211 C210 H210 119.3 . .
C210 C211 C212 119.6(13) . .
C210 C211 H211 120.2 . .
C212 C211 H211 120.2 . .
C211 C212 C207 120.0(12) . .
C211 C212 H212 120.0 . .
C207 C212 H212 120.0 . .
C214 C213 C218 119.5(10) . .
C214 C213 P2 120.7(8) . .
C218 C213 P2 119.7(8) . .
C213 C214 C215 119.4(10) . .
C213 C214 H214 120.3 . .
C215 C214 H214 120.3 . .
C216 C215 C214 119.9(11) . .
C216 C215 H215 120.1 . .
C214 C215 H215 120.1 . .
C217 C216 C215 120.0(11) . .
C217 C216 H216 120.0 . .
C215 C216 H216 120.0 . .
C216 C217 C218 121.2(12) . .
C216 C217 H217 119.4 . .
C218 C217 H217 119.4 . .
C217 C218 C213 119.9(11) . .
C217 C218 H218 120.0 . .
C213 C218 H218 120.0 . .
C220 C219 C224 118.0(11) . .
C220 C219 P2 119.6(8) . .
C224 C219 P2 122.3(10) . .
C221 C220 C219 121.2(12) . .
C221 C220 H220 119.4 . .
C219 C220 H220 119.4 . .
C220 C221 C222 119.5(14) . .
C220 C221 H221 120.3 . .
C222 C221 H221 120.3 . .
C223 C222 C221 121.1(13) . .
C223 C222 H222 119.5 . .
C221 C222 H222 119.5 . .
C222 C223 C224 119.6(12) . .
C222 C223 H223 120.2 . .
C224 C223 H223 120.2 . .
C223 C224 C219 120.5(12) . .
C223 C224 H224 119.7 . .
C219 C224 H224 119.7 . .
N1 C301 C302 177(4) . .
C301 C302 H30A 109.5 . .
C301 C302 H30B 109.5 . .
H30A C302 H30B 109.5 . .
C301 C302 H30C 109.5 . .
H30A C302 H30C 109.5 . .
H30B C302 H30C 109.5 . .
N2 C401 C402 176.5(17) . .
C401 C402 H40A 109.5 . .
C401 C402 H40B 109.5 . .
H40A C402 H40B 109.5 . .
C401 C402 H40C 109.5 . .
H40A C402 H40C 109.5 . .
H40B C402 H40C 109.5 . .

loop_
_geom_bond_atom_site_label_1
_geom_bond_atom_site_label_2
_geom_bond_distance
_geom_bond_site_symmetry_2
Pt1 C1 1.863(11) .
Pt1 Sn1 2.5951(7) .
Pt1 Pt3 2.6880(5) .
Pt1 Sn3 2.7618(7) .
Pt1 Sn2 2.7899(7) .
Pt1 Pt2 2.8219(5) 3_566
Pt1 Pt2 3.0072(5) .
Pt2 C2 1.847(11) .
Pt2 Pt2 2.6461(7) 3_566
Pt2 Sn2 2.7178(7) .
Pt2 Pt1 2.8219(5) 3_566
Pt2 Sn1 2.8946(7) 3_566
Pt2 Pt3 2.9278(5) 3_566
Pt2 Pt3 2.9840(5) .
Pt2 Sn1 2.9968(7) .
Pt3 C3 1.864(11) .
Pt3 Sn1 2.5912(7) 3_566
Pt3 Sn3 2.6838(7) .
Pt3 Sn2 2.9198(7) .
Pt3 Pt2 2.9278(5) 3_566
Sn1 Cl1 2.374(3) .
Sn1 Cl2 2.392(3) .
Sn1 Pt3 2.5912(7) 3_566
Sn1 Pt2 2.8946(7) 3_566
Sn2 Cl4 2.386(3) .
Sn2 Cl5 2.392(3) .
Sn2 Cl3 2.416(3) .
Sn3 Cl8 2.368(3) .
Sn3 Cl6 2.381(3) .
Sn3 Cl7 2.407(3) .
C1 O1 1.135(12) .
C2 O2 1.154(11) .
C3 O3 1.140(12) .
P1 C119 1.781(11) .
P1 C101 1.790(10) .
P1 C113 1.798(11) .
P1 C107 1.800(9) .
C101 C102 1.381(14) .
C101 C106 1.382(14) .
C102 C103 1.388(15) .
C102 H102 0.9300 .
C103 C104 1.359(15) .
C103 H103 0.9300 .
C104 C105 1.369(16) .
C104 H104 0.9300 .
C105 C106 1.371(15) .
C105 H105 0.9300 .
C106 H106 0.9300 .
C107 C112 1.376(14) .
C107 C108 1.379(13) .
C108 C109 1.368(14) .
C108 H108 0.9300 .
C109 C110 1.364(16) .
C109 H109 0.9300 .
C110 C111 1.365(16) .
C110 H110 0.9300 .
C111 C112 1.380(14) .
C111 H111 0.9300 .
C112 H112 0.9300 .
C113 C118 1.371(14) .
C113 C114 1.384(13) .
C114 C115 1.374(15) .
C114 H114 0.9300 .
C115 C116 1.367(16) .
C115 H115 0.9300 .
C116 C117 1.362(15) .
C116 H116 0.9300 .
C117 C118 1.391(15) .
C117 H117 0.9300 .
C118 H118 0.9300 .
C119 C120 1.376(14) .
C119 C124 1.383(14) .
C120 C121 1.400(15) .
C120 H120 0.9300 .
C121 C122 1.360(17) .
C121 H121 0.9300 .
C122 C123 1.348(17) .
C122 H122 0.9300 .
C123 C124 1.375(16) .
C123 H123 0.9300 .
C124 H124 0.9300 .
P2 C213 1.785(10) .
P2 C219 1.788(11) .
P2 C201 1.792(11) .
P2 C207 1.795(11) .
C201 C206 1.382(16) .
C201 C202 1.390(17) .
C202 C203 1.394(17) .
C202 H202 0.9300 .
C203 C204 1.334(19) .
C203 H203 0.9300 .
C204 C205 1.38(2) .
C204 H204 0.9300 .
C205 C206 1.372(16) .
C205 H205 0.9300 .
C206 H206 0.9300 .
C207 C212 1.388(16) .
C207 C208 1.392(15) .
C208 C209 1.384(16) .
C208 H208 0.9300 .
C209 C210 1.362(18) .
C209 H209 0.9300 .
C210 C211 1.366(18) .
C210 H210 0.9300 .
C211 C212 1.383(16) .
C211 H211 0.9300 .
C212 H212 0.9300 .
C213 C214 1.375(13) .
C213 C218 1.377(14) .
C214 C215 1.390(15) .
C214 H214 0.9300 .
C215 C216 1.366(16) .
C215 H215 0.9300 .
C216 C217 1.346(16) .
C216 H216 0.9300 .
C217 C218 1.361(15) .
C217 H217 0.9300 .
C218 H218 0.9300 .
C219 C220 1.387(16) .
C219 C224 1.392(14) .
C220 C221 1.363(16) .
C220 H220 0.9300 .
C221 C222 1.368(17) .
C221 H221 0.9300 .
C222 C223 1.363(18) .
C222 H222 0.9300 .
C223 C224 1.376(16) .
C223 H223 0.9300 .
C224 H224 0.9300 .
N1 C301 1.103(13) .
C301 C302 1.439(14) .
C302 H30A 0.9600 .
C302 H30B 0.9600 .
C302 H30C 0.9600 .
N2 C401 1.115(11) .
C401 C402 1.437(12) .
C402 H40A 0.9600 .
C402 H40B 0.9600 .
C402 H40C 0.9600 .

loop_
_geom_torsion_atom_site_label_1
_geom_torsion_atom_site_label_2
_geom_torsion_atom_site_label_3
_geom_torsion_atom_site_label_4
_geom_torsion
_geom_torsion_site_symmetry_1
_geom_torsion_site_symmetry_4
C1 Pt1 Pt2 C2 -40.0(7) . .
Sn1 Pt1 Pt2 C2 -98.5(5) . .
Pt3 Pt1 Pt2 C2 108.9(5) . .
Sn3 Pt1 Pt2 C2 101.8(5) . .
Sn2 Pt1 Pt2 C2 32.7(5) . .
Pt2 Pt1 Pt2 C2 -174.6(5) 3_566 .
C1 Pt1 Pt2 Pt2 134.6(5) . 3_566
Sn1 Pt1 Pt2 Pt2 76.10(2) . 3_566
Pt3 Pt1 Pt2 Pt2 -76.521(16) . 3_566
Sn3 Pt1 Pt2 Pt2 -83.62(3) . 3_566
Sn2 Pt1 Pt2 Pt2 -152.69(2) . 3_566
C1 Pt1 Pt2 Sn2 -72.7(5) . .
Sn1 Pt1 Pt2 Sn2 -131.22(3) . .
Pt3 Pt1 Pt2 Sn2 76.17(2) . .
Sn3 Pt1 Pt2 Sn2 69.07(3) . .
Pt2 Pt1 Pt2 Sn2 152.69(2) 3_566 .
C1 Pt1 Pt2 Pt1 134.6(5) . 3_566
Sn1 Pt1 Pt2 Pt1 76.10(2) . 3_566
Pt3 Pt1 Pt2 Pt1 -76.520(16) . 3_566
Sn3 Pt1 Pt2 Pt1 -83.62(3) . 3_566
Sn2 Pt1 Pt2 Pt1 -152.69(2) . 3_566
Pt2 Pt1 Pt2 Pt1 0.0 3_566 3_566
C1 Pt1 Pt2 Sn1 -172.6(5) . 3_566
Sn1 Pt1 Pt2 Sn1 128.946(16) . 3_566
Pt3 Pt1 Pt2 Sn1 -23.672(18) . 3_566
Sn3 Pt1 Pt2 Sn1 -30.77(3) . 3_566
Sn2 Pt1 Pt2 Sn1 -99.84(2) . 3_566
Pt2 Pt1 Pt2 Sn1 52.848(17) 3_566 3_566
C1 Pt1 Pt2 Pt3 81.1(5) . 3_566
Sn1 Pt1 Pt2 Pt3 22.59(2) . 3_566
Pt3 Pt1 Pt2 Pt3 -130.023(13) . 3_566
Sn3 Pt1 Pt2 Pt3 -137.12(2) . 3_566
Sn2 Pt1 Pt2 Pt3 153.81(2) . 3_566
Pt2 Pt1 Pt2 Pt3 -53.503(14) 3_566 3_566
C1 Pt1 Pt2 Pt3 -148.9(5) . .
Sn1 Pt1 Pt2 Pt3 152.62(2) . .
Sn3 Pt1 Pt2 Pt3 -7.10(2) . .
Sn2 Pt1 Pt2 Pt3 -76.17(2) . .
Pt2 Pt1 Pt2 Pt3 76.521(16) 3_566 .
C1 Pt1 Pt2 Sn1 58.5(5) . .
Pt3 Pt1 Pt2 Sn1 -152.62(2) . .
Sn3 Pt1 Pt2 Sn1 -159.72(3) . .
Sn2 Pt1 Pt2 Sn1 131.22(3) . .
Pt2 Pt1 Pt2 Sn1 -76.10(2) 3_566 .
C1 Pt1 Pt3 C3 5.1(10) . .
Sn1 Pt1 Pt3 C3 -163.3(8) . .
Sn3 Pt1 Pt3 C3 38.5(8) . .
Sn2 Pt1 Pt3 C3 -71.6(8) . .
Pt2 Pt1 Pt3 C3 164.7(8) 3_566 .
Pt2 Pt1 Pt3 C3 -134.5(8) . .
C1 Pt1 Pt3 Sn1 169.8(7) . 3_566
Sn1 Pt1 Pt3 Sn1 1.33(4) . 3_566
Sn3 Pt1 Pt3 Sn1 -156.89(3) . 3_566
Sn2 Pt1 Pt3 Sn1 93.07(3) . 3_566
Pt2 Pt1 Pt3 Sn1 -30.63(2) 3_566 3_566
Pt2 Pt1 Pt3 Sn1 30.17(2) . 3_566
C1 Pt1 Pt3 Sn3 -33.3(7) . .
Sn1 Pt1 Pt3 Sn3 158.22(3) . .
Sn2 Pt1 Pt3 Sn3 -110.04(2) . .
Pt2 Pt1 Pt3 Sn3 126.26(2) 3_566 .
Pt2 Pt1 Pt3 Sn3 -172.94(2) . .
C1 Pt1 Pt3 Sn2 76.7(7) . .
Sn1 Pt1 Pt3 Sn2 -91.74(3) . .
Sn3 Pt1 Pt3 Sn2 110.04(2) . .
Pt2 Pt1 Pt3 Sn2 -123.700(18) 3_566 .
Pt2 Pt1 Pt3 Sn2 -62.898(17) . .
C1 Pt1 Pt3 Pt2 -159.6(7) . 3_566
Sn1 Pt1 Pt3 Pt2 31.96(2) . 3_566
Sn3 Pt1 Pt3 Pt2 -126.26(2) . 3_566
Sn2 Pt1 Pt3 Pt2 123.700(18) . 3_566
Pt2 Pt1 Pt3 Pt2 60.802(14) . 3_566
C1 Pt1 Pt3 Pt2 139.6(7) . .
Sn1 Pt1 Pt3 Pt2 -28.84(2) . .
Sn3 Pt1 Pt3 Pt2 172.94(2) . .
Sn2 Pt1 Pt3 Pt2 62.898(17) . .
Pt2 Pt1 Pt3 Pt2 -60.802(14) 3_566 .
C2 Pt2 Pt3 C3 19.7(6) . .
Pt2 Pt2 Pt3 C3 -137.8(5) 3_566 .
Sn2 Pt2 Pt3 C3 81.3(5) . .
Pt1 Pt2 Pt3 C3 -82.2(5) 3_566 .
Sn1 Pt2 Pt3 C3 -58.8(5) 3_566 .
Pt3 Pt2 Pt3 C3 -137.8(5) 3_566 .
Sn1 Pt2 Pt3 C3 172.5(5) . .
Pt1 Pt2 Pt3 C3 151.1(5) . .
C2 Pt2 Pt3 Sn1 78.5(4) . 3_566
Pt2 Pt2 Pt3 Sn1 -79.00(2) 3_566 3_566
Sn2 Pt2 Pt3 Sn1 140.11(3) . 3_566
Pt1 Pt2 Pt3 Sn1 -23.39(2) 3_566 3_566
Pt3 Pt2 Pt3 Sn1 -79.00(2) 3_566 3_566
Sn1 Pt2 Pt3 Sn1 -128.694(16) . 3_566
Pt1 Pt2 Pt3 Sn1 -150.07(2) . 3_566
C2 Pt2 Pt3 Sn3 -123.8(4) . .
Pt2 Pt2 Pt3 Sn3 78.70(3) 3_566 .
Sn2 Pt2 Pt3 Sn3 -62.19(3) . .
Pt1 Pt2 Pt3 Sn3 134.31(2) 3_566 .
Sn1 Pt2 Pt3 Sn3 157.70(3) 3_566 .
Pt3 Pt2 Pt3 Sn3 78.70(3) 3_566 .
Sn1 Pt2 Pt3 Sn3 29.01(3) . .
Pt1 Pt2 Pt3 Sn3 7.63(2) . .
C2 Pt2 Pt3 Pt1 -131.4(4) . .
Pt2 Pt2 Pt3 Pt1 71.072(16) 3_566 .
Sn2 Pt2 Pt3 Pt1 -69.815(19) . .
Pt1 Pt2 Pt3 Pt1 126.685(13) 3_566 .
Sn1 Pt2 Pt3 Pt1 150.07(2) 3_566 .
Pt3 Pt2 Pt3 Pt1 71.072(16) 3_566 .
Sn1 Pt2 Pt3 Pt1 21.379(17) . .
C2 Pt2 Pt3 Sn2 -61.6(4) . .
Pt2 Pt2 Pt3 Sn2 140.89(2) 3_566 .
Pt1 Pt2 Pt3 Sn2 -163.50(2) 3_566 .
Sn1 Pt2 Pt3 Sn2 -140.11(3) 3_566 .
Pt3 Pt2 Pt3 Sn2 140.89(2) 3_566 .
Sn1 Pt2 Pt3 Sn2 91.19(2) . .
Pt1 Pt2 Pt3 Sn2 69.815(19) . .
C2 Pt2 Pt3 Pt2 157.5(4) . 3_566
Sn2 Pt2 Pt3 Pt2 -140.89(2) . 3_566
Pt1 Pt2 Pt3 Pt2 55.613(13) 3_566 3_566
Sn1 Pt2 Pt3 Pt2 79.00(2) 3_566 3_566
Pt3 Pt2 Pt3 Pt2 0.0 3_566 3_566
Sn1 Pt2 Pt3 Pt2 -49.694(17) . 3_566
Pt1 Pt2 Pt3 Pt2 -71.072(16) . 3_566
C1 Pt1 Sn1 Cl1 -47.4(4) . .
Pt3 Pt1 Sn1 Cl1 126.49(7) . .
Sn3 Pt1 Sn1 Cl1 -149.58(9) . .
Sn2 Pt1 Sn1 Cl1 58.09(7) . .
Pt2 Pt1 Sn1 Cl1 158.36(7) 3_566 .
Pt2 Pt1 Sn1 Cl1 97.99(7) . .
C1 Pt1 Sn1 Cl2 57.7(4) . .
Pt3 Pt1 Sn1 Cl2 -128.42(8) . .
Sn3 Pt1 Sn1 Cl2 -44.49(11) . .
Sn2 Pt1 Sn1 Cl2 163.19(8) . .
Pt2 Pt1 Sn1 Cl2 -96.55(8) 3_566 .
Pt2 Pt1 Sn1 Cl2 -156.91(8) . .
C1 Pt1 Sn1 Pt3 -175.2(4) . 3_566
Pt3 Pt1 Sn1 Pt3 -1.35(4) . 3_566
Sn3 Pt1 Sn1 Pt3 82.58(8) . 3_566
Sn2 Pt1 Sn1 Pt3 -69.75(3) . 3_566
Pt2 Pt1 Sn1 Pt3 30.52(3) 3_566 3_566
Pt2 Pt1 Sn1 Pt3 -29.85(2) . 3_566
C1 Pt1 Sn1 Pt2 154.2(4) . 3_566
Pt3 Pt1 Sn1 Pt2 -31.87(2) . 3_566
Sn3 Pt1 Sn1 Pt2 52.06(7) . 3_566
Sn2 Pt1 Sn1 Pt2 -100.26(2) . 3_566
Pt2 Pt1 Sn1 Pt2 -60.363(15) . 3_566
C1 Pt1 Sn1 Pt2 -145.4(4) . .
Pt3 Pt1 Sn1 Pt2 28.49(2) . .
Sn3 Pt1 Sn1 Pt2 112.43(7) . .
Sn2 Pt1 Sn1 Pt2 -39.902(19) . .
Pt2 Pt1 Sn1 Pt2 60.363(15) 3_566 .
C2 Pt2 Sn1 Cl1 26.1(4) . .
Pt2 Pt2 Sn1 Cl1 -178.74(8) 3_566 .
Sn2 Pt2 Sn1 Cl1 -66.47(8) . .
Pt1 Pt2 Sn1 Cl1 127.06(8) 3_566 .
Sn1 Pt2 Sn1 Cl1 -178.74(8) 3_566 .
Pt3 Pt2 Sn1 Cl1 102.48(8) 3_566 .
Pt3 Pt2 Sn1 Cl1 -128.43(8) . .
Pt1 Pt2 Sn1 Cl1 -106.40(8) . .
C2 Pt2 Sn1 Cl2 -153.4(4) . .
Pt2 Pt2 Sn1 Cl2 1.79(19) 3_566 .
Sn2 Pt2 Sn1 Cl2 114.1(2) . .
Pt1 Pt2 Sn1 Cl2 -52.4(2) 3_566 .
Sn1 Pt2 Sn1 Cl2 1.79(19) 3_566 .
Pt3 Pt2 Sn1 Cl2 -77.0(2) 3_566 .
Pt3 Pt2 Sn1 Cl2 52.1(2) . .
Pt1 Pt2 Sn1 Cl2 74.13(19) . .
C2 Pt2 Sn1 Pt3 -76.4(4) . 3_566
Pt2 Pt2 Sn1 Pt3 78.777(19) 3_566 3_566
Sn2 Pt2 Sn1 Pt3 -168.95(2) . 3_566
Pt1 Pt2 Sn1 Pt3 24.577(18) 3_566 3_566
Sn1 Pt2 Sn1 Pt3 78.777(19) 3_566 3_566
Pt3 Pt2 Sn1 Pt3 129.093(15) . 3_566
Pt1 Pt2 Sn1 Pt3 151.12(2) . 3_566
C2 Pt2 Sn1 Pt1 132.5(4) . .
Pt2 Pt2 Sn1 Pt1 -72.341(18) 3_566 .
Sn2 Pt2 Sn1 Pt1 39.93(2) . .
Pt1 Pt2 Sn1 Pt1 -126.541(15) 3_566 .
Sn1 Pt2 Sn1 Pt1 -72.341(18) 3_566 .
Pt3 Pt2 Sn1 Pt1 -151.12(2) 3_566 .
Pt3 Pt2 Sn1 Pt1 -22.025(17) . .
C2 Pt2 Sn1 Pt2 -155.1(4) . 3_566
Sn2 Pt2 Sn1 Pt2 112.27(2) . 3_566
Pt1 Pt2 Sn1 Pt2 -54.200(15) 3_566 3_566
Sn1 Pt2 Sn1 Pt2 0.0 3_566 3_566
Pt3 Pt2 Sn1 Pt2 -78.777(19) 3_566 3_566
Pt3 Pt2 Sn1 Pt2 50.316(14) . 3_566
Pt1 Pt2 Sn1 Pt2 72.341(18) . 3_566
C2 Pt2 Sn2 Cl4 41.3(3) . .
Pt2 Pt2 Sn2 Cl4 -132.77(8) 3_566 .
Pt1 Pt2 Sn2 Cl4 -50.06(10) 3_566 .
Sn1 Pt2 Sn2 Cl4 -64.09(8) 3_566 .
Pt3 Pt2 Sn2 Cl4 150.01(8) 3_566 .
Pt3 Pt2 Sn2 Cl4 -95.60(8) . .
Sn1 Pt2 Sn2 Cl4 165.79(8) . .
Pt1 Pt2 Sn2 Cl4 -158.08(8) . .
C2 Pt2 Sn2 Cl5 -57.6(3) . .
Pt2 Pt2 Sn2 Cl5 128.35(8) 3_566 .
Pt1 Pt2 Sn2 Cl5 -148.94(8) 3_566 .
Sn1 Pt2 Sn2 Cl5 -162.98(8) 3_566 .
Pt3 Pt2 Sn2 Cl5 51.13(9) 3_566 .
Pt3 Pt2 Sn2 Cl5 165.52(8) . .
Sn1 Pt2 Sn2 Cl5 66.90(8) . .
Pt1 Pt2 Sn2 Cl5 103.03(8) . .
C2 Pt2 Sn2 Cl3 170.8(4) . .
Pt2 Pt2 Sn2 Cl3 -3.3(2) 3_566 .
Pt1 Pt2 Sn2 Cl3 79.5(2) 3_566 .
Sn1 Pt2 Sn2 Cl3 65.4(2) 3_566 .
Pt3 Pt2 Sn2 Cl3 -80.5(2) 3_566 .
Pt3 Pt2 Sn2 Cl3 33.9(2) . .
Sn1 Pt2 Sn2 Cl3 -64.7(2) . .
Pt1 Pt2 Sn2 Cl3 -28.6(2) . .
C2 Pt2 Sn2 Pt1 -160.6(3) . .
Pt2 Pt2 Sn2 Pt1 25.31(2) 3_566 .
Pt1 Pt2 Sn2 Pt1 108.03(5) 3_566 .
Sn1 Pt2 Sn2 Pt1 93.99(2) 3_566 .
Pt3 Pt2 Sn2 Pt1 -51.91(4) 3_566 .
Pt3 Pt2 Sn2 Pt1 62.486(14) . .
Sn1 Pt2 Sn2 Pt1 -36.129(18) . .
C2 Pt2 Sn2 Pt3 136.9(3) . .
Pt2 Pt2 Sn2 Pt3 -37.17(2) 3_566 .
Pt1 Pt2 Sn2 Pt3 45.54(5) 3_566 .
Sn1 Pt2 Sn2 Pt3 31.503(19) 3_566 .
Pt3 Pt2 Sn2 Pt3 -114.39(3) 3_566 .
Sn1 Pt2 Sn2 Pt3 -98.616(19) . .
Pt1 Pt2 Sn2 Pt3 -62.486(14) . .
C1 Pt1 Sn2 Cl4 -158.7(4) . .
Sn1 Pt1 Sn2 Cl4 106.71(18) . .
Pt3 Pt1 Sn2 Cl4 -11.05(18) . .
Sn3 Pt1 Sn2 Cl4 -64.74(18) . .
Pt2 Pt1 Sn2 Cl4 39.82(18) 3_566 .
Pt2 Pt1 Sn2 Cl4 62.40(18) . .
C1 Pt1 Sn2 Cl5 42.7(3) . .
Sn1 Pt1 Sn2 Cl5 -51.88(8) . .
Pt3 Pt1 Sn2 Cl5 -169.64(8) . .
Sn3 Pt1 Sn2 Cl5 136.66(8) . .
Pt2 Pt1 Sn2 Cl5 -118.77(8) 3_566 .
Pt2 Pt1 Sn2 Cl5 -96.19(8) . .
C1 Pt1 Sn2 Cl3 -51.8(3) . .
Sn1 Pt1 Sn2 Cl3 -146.34(8) . .
Pt3 Pt1 Sn2 Cl3 95.90(8) . .
Sn3 Pt1 Sn2 Cl3 42.21(8) . .
Pt2 Pt1 Sn2 Cl3 146.77(8) 3_566 .
Pt2 Pt1 Sn2 Cl3 169.36(8) . .
C1 Pt1 Sn2 Pt2 138.9(3) . .
Sn1 Pt1 Sn2 Pt2 44.31(2) . .
Pt3 Pt1 Sn2 Pt2 -73.452(15) . .
Sn3 Pt1 Sn2 Pt2 -127.15(2) . .
Pt2 Pt1 Sn2 Pt2 -22.59(2) 3_566 .
C1 Pt1 Sn2 Pt3 -147.7(3) . .
Sn1 Pt1 Sn2 Pt3 117.76(2) . .
Sn3 Pt1 Sn2 Pt3 -53.693(18) . .
Pt2 Pt1 Sn2 Pt3 50.867(15) 3_566 .
Pt2 Pt1 Sn2 Pt3 73.452(15) . .
C3 Pt3 Sn2 Cl4 -33.8(3) . .
Sn1 Pt3 Sn2 Cl4 61.39(8) 3_566 .
Sn3 Pt3 Sn2 Cl4 -128.64(7) . .
Pt1 Pt3 Sn2 Cl4 175.39(8) . .
Pt2 Pt3 Sn2 Cl4 128.40(7) 3_566 .
Pt2 Pt3 Sn2 Cl4 97.62(7) . .
C3 Pt3 Sn2 Cl5 -178.2(4) . .
Sn1 Pt3 Sn2 Cl5 -83.1(2) 3_566 .
Sn3 Pt3 Sn2 Cl5 86.9(2) . .
Pt1 Pt3 Sn2 Cl5 30.9(2) . .
Pt2 Pt3 Sn2 Cl5 -16.1(2) 3_566 .
Pt2 Pt3 Sn2 Cl5 -46.8(2) . .
C3 Pt3 Sn2 Cl3 61.1(3) . .
Sn1 Pt3 Sn2 Cl3 156.28(8) 3_566 .
Sn3 Pt3 Sn2 Cl3 -33.75(8) . .
Pt1 Pt3 Sn2 Cl3 -89.72(8) . .
Pt2 Pt3 Sn2 Cl3 -136.71(8) 3_566 .
Pt2 Pt3 Sn2 Cl3 -167.49(8) . .
C3 Pt3 Sn2 Pt2 -131.4(3) . .
Sn1 Pt3 Sn2 Pt2 -36.23(2) 3_566 .
Sn3 Pt3 Sn2 Pt2 133.74(2) . .
Pt1 Pt3 Sn2 Pt2 77.767(16) . .
Pt2 Pt3 Sn2 Pt2 30.776(18) 3_566 .
C3 Pt3 Sn2 Pt1 150.9(3) . .
Sn1 Pt3 Sn2 Pt1 -114.00(2) 3_566 .
Sn3 Pt3 Sn2 Pt1 55.969(19) . .
Pt2 Pt3 Sn2 Pt1 -46.990(15) 3_566 .
Pt2 Pt3 Sn2 Pt1 -77.767(16) . .
C3 Pt3 Sn3 Cl8 85.2(4) . .
Sn1 Pt3 Sn3 Cl8 -15.35(15) 3_566 .
Pt1 Pt3 Sn3 Cl8 -112.52(12) . .
Sn2 Pt3 Sn3 Cl8 -166.58(12) . .
Pt2 Pt3 Sn3 Cl8 -66.75(12) 3_566 .
Pt2 Pt3 Sn3 Cl8 -120.28(12) . .
C3 Pt3 Sn3 Cl6 -131.6(4) . .
Sn1 Pt3 Sn3 Cl6 127.9(2) 3_566 .
Pt1 Pt3 Sn3 Cl6 30.7(2) . .
Sn2 Pt3 Sn3 Cl6 -23.4(2) . .
Pt2 Pt3 Sn3 Cl6 76.5(2) 3_566 .
Pt2 Pt3 Sn3 Cl6 22.9(2) . .
C3 Pt3 Sn3 Cl7 -14.4(4) . .
Sn1 Pt3 Sn3 Cl7 -115.01(11) 3_566 .
Pt1 Pt3 Sn3 Cl7 147.82(10) . .
Sn2 Pt3 Sn3 Cl7 93.76(10) . .
Pt2 Pt3 Sn3 Cl7 -166.41(10) 3_566 .
Pt2 Pt3 Sn3 Cl7 140.06(10) . .
C3 Pt3 Sn3 Pt1 -162.3(4) . .
Sn1 Pt3 Sn3 Pt1 97.17(7) 3_566 .
Sn2 Pt3 Sn3 Pt1 -54.059(18) . .
Pt2 Pt3 Sn3 Pt1 45.773(16) 3_566 .
Pt2 Pt3 Sn3 Pt1 -7.76(2) . .
C1 Pt1 Sn3 Cl8 -103.1(4) . .
Sn1 Pt1 Sn3 Cl8 -1.35(15) . .
Pt3 Pt1 Sn3 Cl8 93.89(13) . .
Sn2 Pt1 Sn3 Cl8 151.87(13) . .
Pt2 Pt1 Sn3 Cl8 45.65(13) 3_566 .
Pt2 Pt1 Sn3 Cl8 101.26(13) . .
C1 Pt1 Sn3 Cl6 -3.6(4) . .
Sn1 Pt1 Sn3 Cl6 98.20(12) . .
Pt3 Pt1 Sn3 Cl6 -166.57(10) . .
Sn2 Pt1 Sn3 Cl6 -108.58(10) . .
Pt2 Pt1 Sn3 Cl6 145.20(10) 3_566 .
Pt2 Pt1 Sn3 Cl6 -159.19(10) . .
C1 Pt1 Sn3 Cl7 98.7(4) . .
Sn1 Pt1 Sn3 Cl7 -159.51(16) . .
Pt3 Pt1 Sn3 Cl7 -64.28(16) . .
Sn2 Pt1 Sn3 Cl7 -6.29(16) . .
Pt2 Pt1 Sn3 Cl7 -112.51(16) 3_566 .
Pt2 Pt1 Sn3 Cl7 -56.90(16) . .
C1 Pt1 Sn3 Pt3 163.0(4) . .
Sn1 Pt1 Sn3 Pt3 -95.24(7) . .
Sn2 Pt1 Sn3 Pt3 57.983(19) . .
Pt2 Pt1 Sn3 Pt3 -48.233(17) 3_566 .
Pt2 Pt1 Sn3 Pt3 7.37(2) . .
Sn1 Pt1 C1 O1 52(27) . .
Pt3 Pt1 C1 O1 -118(27) . .
Sn3 Pt1 C1 O1 -146(27) . .
Sn2 Pt1 C1 O1 -52(27) . .
Pt2 Pt1 C1 O1 95(27) 3_566 .
Pt2 Pt1 C1 O1 2(28) . .
Pt2 Pt2 C2 O2 94(20) 3_566 .
Sn2 Pt2 C2 O2 -71(20) . .
Pt1 Pt2 C2 O2 86(20) 3_566 .
Sn1 Pt2 C2 O2 33(21) 3_566 .
Pt3 Pt2 C2 O2 142(20) 3_566 .
Pt3 Pt2 C2 O2 -20(21) . .
Sn1 Pt2 C2 O2 -167(20) . .
Pt1 Pt2 C2 O2 -98(20) . .
Sn1 Pt3 C3 O3 -101(24) 3_566 .
Sn3 Pt3 C3 O3 99(24) . .
Pt1 Pt3 C3 O3 65(24) . .
Sn2 Pt3 C3 O3 6(24) . .
Pt2 Pt3 C3 O3 -140(24) 3_566 .
Pt2 Pt3 C3 O3 -52(24) . .
C119 P1 C101 C102 90.0(10) . .
C113 P1 C101 C102 -148.7(9) . .
C107 P1 C101 C102 -28.8(11) . .
C119 P1 C101 C106 -82.1(10) . .
C113 P1 C101 C106 39.2(11) . .
C107 P1 C101 C106 159.1(9) . .
C106 C101 C102 C103 -0.2(17) . .
P1 C101 C102 C103 -172.3(9) . .
C101 C102 C103 C104 2.3(18) . .
C102 C103 C104 C105 -2(2) . .
C103 C104 C105 C106 0(2) . .
C104 C105 C106 C101 2.4(19) . .
C102 C101 C106 C105 -2.3(18) . .
P1 C101 C106 C105 169.9(10) . .
C119 P1 C107 C112 -43.9(10) . .
C101 P1 C107 C112 74.4(9) . .
C113 P1 C107 C112 -165.6(8) . .
C119 P1 C107 C108 137.5(9) . .
C101 P1 C107 C108 -104.2(9) . .
C113 P1 C107 C108 15.8(10) . .
C112 C107 C108 C109 -0.1(16) . .
P1 C107 C108 C109 178.5(8) . .
C107 C108 C109 C110 -0.2(17) . .
C108 C109 C110 C111 0.3(19) . .
C109 C110 C111 C112 0.0(18) . .
C108 C107 C112 C111 0.4(16) . .
P1 C107 C112 C111 -178.3(9) . .
C110 C111 C112 C107 -0.3(18) . .
C119 P1 C113 C118 166.7(9) . .
C101 P1 C113 C118 47.7(10) . .
C107 P1 C113 C118 -73.5(10) . .
C119 P1 C113 C114 -19.4(10) . .
C101 P1 C113 C114 -138.3(9) . .
C107 P1 C113 C114 100.4(9) . .
C118 C113 C114 C115 0.5(17) . .
P1 C113 C114 C115 -173.4(9) . .
C113 C114 C115 C116 1.5(18) . .
C114 C115 C116 C117 -2.1(19) . .
C115 C116 C117 C118 0.8(19) . .
C114 C113 C118 C117 -1.8(17) . .
P1 C113 C118 C117 172.2(9) . .
C116 C117 C118 C113 1.2(18) . .
C101 P1 C119 C120 -149.4(9) . .
C113 P1 C119 C120 90.9(10) . .
C107 P1 C119 C120 -29.1(11) . .
C101 P1 C119 C124 29.8(11) . .
C113 P1 C119 C124 -90.0(10) . .
C107 P1 C119 C124 150.1(9) . .
C124 C119 C120 C121 -1.4(18) . .
P1 C119 C120 C121 177.8(9) . .
C119 C120 C121 C122 2(2) . .
C120 C121 C122 C123 0(2) . .
C121 C122 C123 C124 -3(2) . .
C122 C123 C124 C119 3(2) . .
C120 C119 C124 C123 -0.8(19) . .
P1 C119 C124 C123 -180.0(10) . .
C213 P2 C201 C206 81.4(10) . .
C219 P2 C201 C206 -37.4(11) . .
C207 P2 C201 C206 -159.5(9) . .
C213 P2 C201 C202 -95.8(10) . .
C219 P2 C201 C202 145.4(9) . .
C207 P2 C201 C202 23.3(11) . .
C206 C201 C202 C203 1.1(17) . .
P2 C201 C202 C203 178.3(9) . .
C201 C202 C203 C204 -0.5(19) . .
C202 C203 C204 C205 -1(2) . .
C203 C204 C205 C206 2(2) . .
C204 C205 C206 C201 -1(2) . .
C202 C201 C206 C205 -0.3(18) . .
P2 C201 C206 C205 -177.6(10) . .
C213 P2 C207 C212 171.2(9) . .
C219 P2 C207 C212 -69.8(11) . .
C201 P2 C207 C212 51.9(11) . .
C213 P2 C207 C208 -7.8(11) . .
C219 P2 C207 C208 111.1(10) . .
C201 P2 C207 C208 -127.2(9) . .
C212 C207 C208 C209 -1.1(17) . .
P2 C207 C208 C209 177.9(9) . .
C207 C208 C209 C210 0.5(18) . .
C208 C209 C210 C211 -0.3(19) . .
C209 C210 C211 C212 0.7(19) . .
C210 C211 C212 C207 -1.4(19) . .
C208 C207 C212 C211 1.6(18) . .
P2 C207 C212 C211 -177.4(9) . .
C219 P2 C213 C214 135.5(9) . .
C201 P2 C213 C214 15.1(11) . .
C207 P2 C213 C214 -103.4(9) . .
C219 P2 C213 C218 -48.5(10) . .
C201 P2 C213 C218 -169.0(9) . .
C207 P2 C213 C218 72.5(10) . .
C218 C213 C214 C215 2.6(16) . .
P2 C213 C214 C215 178.5(8) . .
C213 C214 C215 C216 -3.7(17) . .
C214 C215 C216 C217 3.6(18) . .
C215 C216 C217 C218 -2.3(19) . .
C216 C217 C218 C213 1.2(18) . .
C214 C213 C218 C217 -1.3(17) . .
P2 C213 C218 C217 -177.3(9) . .
C213 P2 C219 C220 -35.0(11) . .
C201 P2 C219 C220 84.8(11) . .
C207 P2 C219 C220 -154.8(10) . .
C213 P2 C219 C224 147.6(9) . .
C201 P2 C219 C224 -92.5(10) . .
C207 P2 C219 C224 27.9(11) . .
C224 C219 C220 C221 0.4(19) . .
P2 C219 C220 C221 -177.0(10) . .
C219 C220 C221 C222 -2(2) . .
C220 C221 C222 C223 2(2) . .
C221 C222 C223 C224 -1(2) . .
C222 C223 C224 C219 -0.2(19) . .
C220 C219 C224 C223 0.7(17) . .
P2 C219 C224 C223 178.0(9) . .
